data_2237903
loop_
_publ_author_name
'Anuradha, T.'
'Srinivasan, J.'
'Seshadri, P. R.'
'Bakthadoss, M.'

_publ_section_title
;
 2-[(2-Chloroquinolin-3-yl)(hydroxy)methyl]acrylonitrile
;
_journal_coeditor_code IS5260
_journal_issue 5
_journal_name_full 'Acta Crystallographica Section E'
_journal_page_first o779
_journal_paper_doi 10.1107/S1600536813010155
_journal_volume 69
_journal_year 2013
_chemical_formula_iupac 'C13 H9 Cl N2 O'
_chemical_formula_moiety 'C13 H9 Cl N2 O'
_chemical_formula_sum 'C13 H9 Cl N2 O'
_chemical_formula_weight 244.67
_chemical_name_systematic
;
2-[(2-Chloroquinolin-3-yl)(hydroxy)methyl]acrylonitrile
;
_space_group_IT_number 33
_symmetry_cell_setting orthorhombic
_symmetry_space_group_name_Hall 'P 2c -2n'
_symmetry_space_group_name_H-M 'P n a 21'
_atom_sites_solution_hydrogens geom
_atom_sites_solution_primary direct
_atom_sites_solution_secondary difmap
_audit_creation_method SHELXL-97
_cell_angle_alpha 90.00
_cell_angle_beta 90.00
_cell_angle_gamma 90.00
_cell_formula_units_Z 4
_cell_length_a 12.2879(12)
_cell_length_b 9.6422(11)
_cell_length_c 10.3642(12)
_cell_measurement_reflns_used 2423
_cell_measurement_temperature 293(2)
_cell_measurement_theta_max 28.3
_cell_measurement_theta_min 2.7
_cell_volume 1228.0(2)
_computing_cell_refinement 'SAINT (Bruker, 2008)'
_computing_data_collection 'APEX2 (Bruker, 2008)'
_computing_data_reduction 'SAINT (Bruker, 2008)'
_computing_molecular_graphics 'ORTEP-3 for Windows (Farrugia, 2012)'
_computing_publication_material 'SHELXL97 (Sheldrick, 2008), PLATON (Spek, 2009) and publCIF (Westrip, 2010)'
_computing_structure_refinement 'SHELXL97 (Sheldrick, 2008)'
_computing_structure_solution 'SHELXS97 (Sheldrick, 2008)'
_diffrn_ambient_temperature 293(2)
_diffrn_measured_fraction_theta_full 0.997
_diffrn_measured_fraction_theta_max 0.997
_diffrn_measurement_device_type 'Bruker SMART APEXII area-detector'
_diffrn_measurement_method '\w and \f scans'
_diffrn_radiation_monochromator graphite
_diffrn_radiation_source 'fine-focus sealed tube'
_diffrn_radiation_type MoK\a
_diffrn_radiation_wavelength 0.71073
_diffrn_reflns_av_R_equivalents 0.0309
_diffrn_reflns_av_sigmaI/netI 0.0360
_diffrn_reflns_limit_h_max 16
_diffrn_reflns_limit_h_min -15
_diffrn_reflns_limit_k_max 11
_diffrn_reflns_limit_k_min -12
_diffrn_reflns_limit_l_max 11
_diffrn_reflns_limit_l_min -13
_diffrn_reflns_number 6334
_diffrn_reflns_theta_full 28.30
_diffrn_reflns_theta_max 28.30
_diffrn_reflns_theta_min 2.69
_exptl_absorpt_coefficient_mu 0.295
_exptl_absorpt_correction_T_max 0.9711
_exptl_absorpt_correction_T_min 0.9434
_exptl_absorpt_correction_type multi-scan
_exptl_absorpt_process_details '(SADABS; Bruker, 2004)'
_exptl_crystal_colour colourless
_exptl_crystal_density_diffrn 1.323
_exptl_crystal_density_method 'not measured'
_exptl_crystal_description block
_exptl_crystal_F_000 504
_exptl_crystal_size_max 0.20
_exptl_crystal_size_mid 0.15
_exptl_crystal_size_min 0.10
_refine_diff_density_max 0.143
_refine_diff_density_min -0.140
_refine_ls_abs_structure_details 'Flack (1983), 819 Friedel pairs'
_refine_ls_abs_structure_Flack 0.02(7)
_refine_ls_extinction_coef 0.015(3)
_refine_ls_extinction_expression Fc^*^=kFc[1+0.001xFc^2^\l^3^/sin(2\q)]^-1/4^
_refine_ls_extinction_method 'SHELXL97 (Sheldrick, 2008)'
_refine_ls_goodness_of_fit_ref 1.018
_refine_ls_hydrogen_treatment constr
_refine_ls_matrix_type full
_refine_ls_number_parameters 156
_refine_ls_number_reflns 2423
_refine_ls_number_restraints 1
_refine_ls_restrained_S_all 1.018
_refine_ls_R_factor_all 0.0390
_refine_ls_R_factor_gt 0.0335
_refine_ls_shift/su_max 0.000
_refine_ls_shift/su_mean 0.000
_refine_ls_structure_factor_coef Fsqd
_refine_ls_weighting_details 'calc w=1/[\s^2^(Fo^2^)+(0.0445P)^2^+0.0827P] where P=(Fo^2^+2Fc^2^)/3'
_refine_ls_weighting_scheme calc
_refine_ls_wR_factor_gt 0.0862
_refine_ls_wR_factor_ref 0.0900
_reflns_number_gt 2144
_reflns_number_total 2423
_reflns_threshold_expression I>2sigma(I)
_cod_data_source_file is5260.cif
_cod_data_source_block I
_cod_database_code 2237903
_cod_database_fobs_code 2237903

loop_
_symmetry_equiv_pos_as_xyz
'x, y, z'
'-x, -y, z+1/2'
'x+1/2, -y+1/2, z'
'-x+1/2, y+1/2, z+1/2'

loop_
_atom_site_type_symbol
_atom_site_label
_atom_site_fract_x
_atom_site_fract_y
_atom_site_fract_z
_atom_site_U_iso_or_equiv
_atom_site_adp_type
_atom_site_calc_flag
_atom_site_refinement_flags
_atom_site_occupancy
_atom_site_symmetry_multiplicity
Cl Cl 0.29993(4) 1.02688(6) 0.48433(7) 0.06601(17) Uani d . 1 1
O O1 0.22815(13) 0.60309(15) 0.62021(17) 0.0682(4) Uani d . 1 1
H H1 0.2656 0.5770 0.6811 0.102 Uiso calc R 1 1
N N1 0.16299(12) 0.95206(16) 0.30888(16) 0.0476(3) Uani d . 1 1
N N2 -0.02036(17) 0.7266(3) 0.7546(3) 0.0870(7) Uani d . 1 1
C C1 0.20463(12) 0.91298(18) 0.41795(18) 0.0438(4) Uani d . 1 1
C C2 0.08750(12) 0.86715(18) 0.25212(17) 0.0441(4) Uani d . 1 1
C C3 0.04132(16) 0.9065(2) 0.1326(2) 0.0574(5) Uani d . 1 1
H H3 0.0617 0.9897 0.0941 0.069 Uiso calc R 1 1
C C4 -0.03276(18) 0.8230(2) 0.0741(2) 0.0643(5) Uani d . 1 1
H H4 -0.0628 0.8496 -0.0045 0.077 Uiso calc R 1 1
C C5 -0.06450(18) 0.6974(3) 0.1306(2) 0.0698(6) Uani d . 1 1
H H5 -0.1157 0.6418 0.0894 0.084 Uiso calc R 1 1
C C6 -0.02145(18) 0.6556(2) 0.2451(2) 0.0637(5) Uani d . 1 1
H H6 -0.0428 0.5716 0.2813 0.076 Uiso calc R 1 1
C C7 0.05581(13) 0.73997(18) 0.30916(19) 0.0467(4) Uani d . 1 1
C C8 0.10462(14) 0.70438(18) 0.42751(19) 0.0500(4) Uani d . 1 1
H H8 0.0850 0.6219 0.4678 0.060 Uiso calc R 1 1
C C9 0.18017(11) 0.78848(16) 0.4845(2) 0.0427(3) Uani d . 1 1
C C10 0.23288(14) 0.7498(2) 0.6112(2) 0.0499(4) Uani d . 1 1
H H10 0.3091 0.7796 0.6106 0.060 Uiso calc R 1 1
C C11 0.17479(15) 0.8165(2) 0.7227(2) 0.0531(4) Uani d . 1 1
C C12 0.06476(15) 0.7679(2) 0.7430(2) 0.0596(5) Uani d . 1 1
C C13 0.2182(2) 0.9086(3) 0.8014(3) 0.0818(8) Uani d . 1 1
H H13A 0.1780 0.9428 0.8704 0.098 Uiso calc R 1 1
H H13B 0.2890 0.9394 0.7878 0.098 Uiso calc R 1 1

loop_
_atom_site_aniso_label
_atom_site_aniso_U_11
_atom_site_aniso_U_22
_atom_site_aniso_U_33
_atom_site_aniso_U_12
_atom_site_aniso_U_13
_atom_site_aniso_U_23
Cl 0.0630(2) 0.0706(3) 0.0645(3) -0.0222(2) -0.0026(3) 0.0007(3)
O1 0.0915(10) 0.0563(8) 0.0569(9) 0.0187(7) -0.0204(8) 0.0116(7)
N1 0.0539(7) 0.0462(8) 0.0426(8) -0.0018(6) 0.0047(7) 0.0098(6)
N2 0.0582(10) 0.1206(18) 0.0821(17) -0.0155(11) 0.0037(10) -0.0078(14)
C1 0.0430(7) 0.0452(8) 0.0432(9) -0.0038(6) 0.0047(7) 0.0019(7)
C2 0.0484(7) 0.0457(8) 0.0382(9) 0.0043(6) 0.0028(7) 0.0058(7)
C3 0.0692(10) 0.0596(11) 0.0433(11) 0.0076(9) 0.0002(9) 0.0132(9)
C4 0.0708(11) 0.0765(14) 0.0456(11) 0.0133(10) -0.0115(10) 0.0020(10)
C5 0.0709(11) 0.0768(14) 0.0616(14) -0.0064(10) -0.0156(12) -0.0068(12)
C6 0.0722(11) 0.0581(11) 0.0609(14) -0.0126(9) -0.0076(11) 0.0040(10)
C7 0.0521(8) 0.0450(9) 0.0430(10) 0.0008(7) -0.0004(8) 0.0041(7)
C8 0.0586(8) 0.0426(8) 0.0487(10) -0.0024(7) -0.0025(8) 0.0123(7)
C9 0.0456(6) 0.0449(8) 0.0376(8) 0.0054(5) -0.0010(8) 0.0059(8)
C10 0.0493(8) 0.0561(10) 0.0443(9) 0.0061(7) -0.0079(8) 0.0077(8)
C11 0.0526(8) 0.0632(11) 0.0436(10) -0.0009(8) -0.0064(8) 0.0053(9)
C12 0.0574(10) 0.0746(13) 0.0469(11) 0.0031(9) -0.0044(9) -0.0002(9)
C13 0.0761(13) 0.102(2) 0.0678(16) -0.0144(13) 0.0020(13) -0.0238(16)

loop_
_atom_type_symbol
_atom_type_description
_atom_type_scat_dispersion_real
_atom_type_scat_dispersion_imag
_atom_type_scat_source
C C 0.0033 0.0016 'International Tables Vol C Tables 4.2.6.8 and 6.1.1.4'
H H 0.0000 0.0000 'International Tables Vol C Tables 4.2.6.8 and 6.1.1.4'
N N 0.0061 0.0033 'International Tables Vol C Tables 4.2.6.8 and 6.1.1.4'
O O 0.0106 0.0060 'International Tables Vol C Tables 4.2.6.8 and 6.1.1.4'
Cl Cl 0.1484 0.1585 'International Tables Vol C Tables 4.2.6.8 and 6.1.1.4'

loop_
_geom_angle_atom_site_label_1
_geom_angle_atom_site_label_2
_geom_angle_atom_site_label_3
_geom_angle
C10 O1 H1 109.5
C1 N1 C2 117.89(15)
N1 C1 C9 125.93(16)
N1 C1 Cl 115.16(13)
C9 C1 Cl 118.90(14)
N1 C2 C3 119.17(16)
N1 C2 C7 121.64(16)
C3 C2 C7 119.19(17)
C4 C3 C2 120.07(18)
C4 C3 H3 120.0
C2 C3 H3 120.0
C3 C4 C5 120.80(19)
C3 C4 H4 119.6
C5 C4 H4 119.6
C6 C5 C4 120.8(2)
C6 C5 H5 119.6
C4 C5 H5 119.6
C5 C6 C7 120.0(2)
C5 C6 H6 120.0
C7 C6 H6 120.0
C8 C7 C6 123.64(17)
C8 C7 C2 117.24(16)
C6 C7 C2 119.12(18)
C9 C8 C7 121.42(16)
C9 C8 H8 119.3
C7 C8 H8 119.3
C8 C9 C1 115.88(17)
C8 C9 C10 121.34(16)
C1 C9 C10 122.78(15)
O1 C10 C11 110.90(18)
O1 C10 C9 106.62(16)
C11 C10 C9 111.04(14)
O1 C10 H10 109.4
C11 C10 H10 109.4
C9 C10 H10 109.4
C13 C11 C12 120.5(2)
C13 C11 C10 124.89(19)
C12 C11 C10 114.60(17)
N2 C12 C11 177.2(3)
C11 C13 H13A 120.0
C11 C13 H13B 120.0
H13A C13 H13B 120.0

loop_
_geom_bond_atom_site_label_1
_geom_bond_atom_site_label_2
_geom_bond_distance
Cl C1 1.7466(17)
O1 C10 1.419(3)
O1 H1 0.8200
N1 C1 1.297(2)
N1 C2 1.370(2)
N2 C12 1.125(3)
C1 C9 1.417(2)
C2 C3 1.414(3)
C2 C7 1.416(2)
C3 C4 1.358(3)
C3 H3 0.9300
C4 C5 1.401(4)
C4 H4 0.9300
C5 C6 1.360(3)
C5 H5 0.9300
C6 C7 1.416(3)
C6 H6 0.9300
C7 C8 1.408(3)
C8 C9 1.367(2)
C8 H8 0.9300
C9 C10 1.511(3)
C10 C11 1.504(3)
C10 H10 0.9800
C11 C13 1.318(3)
C11 C12 1.447(3)
C13 H13A 0.9300
C13 H13B 0.9300

loop_
_geom_hbond_atom_site_label_D
_geom_hbond_atom_site_label_H
_geom_hbond_atom_site_label_A
_geom_hbond_site_symmetry_A
_geom_hbond_distance_DH
_geom_hbond_distance_HA
_geom_hbond_distance_DA
_geom_hbond_angle_DHA
O1 H1 N1 4_545 0.82 1.99 2.781(2) 161
C10 H10 N2 3_565 0.98 2.57 3.385(3) 140

loop_
_geom_torsion_atom_site_label_1
_geom_torsion_atom_site_label_2
_geom_torsion_atom_site_label_3
_geom_torsion_atom_site_label_4
_geom_torsion
C2 N1 C1 C9 0.7(3)
C2 N1 C1 Cl -179.85(13)
C1 N1 C2 C3 -179.50(16)
C1 N1 C2 C7 -0.5(2)
N1 C2 C3 C4 179.27(18)
C7 C2 C3 C4 0.2(3)
C2 C3 C4 C5 0.0(3)
C3 C4 C5 C6 -0.4(4)
C4 C5 C6 C7 0.5(4)
C5 C6 C7 C8 -179.8(2)
C5 C6 C7 C2 -0.3(3)
N1 C2 C7 C8 0.4(2)
C3 C2 C7 C8 179.43(17)
N1 C2 C7 C6 -179.12(18)
C3 C2 C7 C6 -0.1(3)
C6 C7 C8 C9 178.9(2)
C2 C7 C8 C9 -0.6(3)
C7 C8 C9 C1 0.7(3)
C7 C8 C9 C10 -179.68(17)
N1 C1 C9 C8 -0.8(3)
Cl C1 C9 C8 179.74(13)
N1 C1 C9 C10 179.58(17)
Cl C1 C9 C10 0.2(2)
C8 C9 C10 O1 25.3(2)
C1 C9 C10 O1 -155.10(16)
C8 C9 C10 C11 -95.6(2)
C1 C9 C10 C11 84.0(2)
O1 C10 C11 C13 125.4(2)
C9 C10 C11 C13 -116.3(3)
O1 C10 C11 C12 -52.3(2)
C9 C10 C11 C12 66.1(2)
